data_2007700
loop_
_publ_author_name
'Jones, Peter G.'
'Weinkauf, Andreas'

_publ_section_title <i>trans</i>-1,3-Diethoxy-5,5-dimethyl-1,3-diphospha-5-silacyclohexane-1,3-dione
_journal_issue 10
_journal_name_full 'Acta Crystallographica Section C'
_journal_page_first 1449
_journal_page_last 1451
_journal_paper_doi 10.1107/S0108270198006337
_journal_volume 54
_journal_year 1998
_chemical_formula_moiety 'C9 H22 O4 P2 Si'
_chemical_formula_sum 'C9 H22 O4 P2 Si'
_chemical_formula_weight 284.30
_chemical_name_systematic
;
 trans-1,3-Diethoxy-5,5-dimethyl-1,3-diphospha-5-silacyclohexane-1,3-dione
;
_space_group_IT_number 2
_symmetry_cell_setting triclinic
_symmetry_space_group_name_Hall '-P 1'
_symmetry_space_group_name_H-M 'P -1'
_audit_creation_method SHELXL
_cell_angle_alpha 100.61(2)
_cell_angle_beta 103.52(2)
_cell_angle_gamma 117.69(2)
_cell_formula_units_Z 4
_cell_length_a 11.017(3)
_cell_length_b 11.511(3)
_cell_length_c 14.292(3)
_cell_measurement_reflns_used 50
_cell_measurement_temperature 178(2)
_cell_measurement_theta_max 11.5
_cell_measurement_theta_min 10.0
_cell_volume 1467.4(8)
_computing_cell_refinement 'P3 Software'
_computing_data_collection 'P3 Software (Nicolet Instrument Corporation, 1987)'
_computing_data_reduction 'XDISK in P3 Software'
_computing_molecular_graphics 'XP (Siemens, 1994)'
_computing_publication_material SHELXL93
_computing_structure_refinement 'SHELXL93 (Sheldrick, 1993)'
_computing_structure_solution 'SHELXS86 (Sheldrick, 1990)'
_diffrn_ambient_temperature 178(2)
_diffrn_measurement_device 'Nicolet R3'
_diffrn_measurement_method 2\q/\w
_diffrn_radiation_monochromator graphite
_diffrn_radiation_source 'fine-focus sealed tube'
_diffrn_radiation_type MoK\a
_diffrn_radiation_wavelength 0.71073
_diffrn_reflns_av_R_equivalents 0.013
_diffrn_reflns_av_sigmaI/netI 0.017
_diffrn_reflns_limit_h_max 12
_diffrn_reflns_limit_h_min -13
_diffrn_reflns_limit_k_max 13
_diffrn_reflns_limit_k_min -12
_diffrn_reflns_limit_l_max 16
_diffrn_reflns_limit_l_min -16
_diffrn_reflns_number 6266
_diffrn_reflns_theta_max 25
_diffrn_reflns_theta_min 3.03
_diffrn_standards_decay_% 0
_diffrn_standards_interval_count 147
_diffrn_standards_number 3
_exptl_absorpt_coefficient_mu 0.375
_exptl_absorpt_correction_type none
_exptl_crystal_colour colourless
_exptl_crystal_density_diffrn 1.287
_exptl_crystal_density_meas ?
_exptl_crystal_description prism
_exptl_crystal_F_000 608
_exptl_crystal_size_max 0.7
_exptl_crystal_size_mid 0.5
_exptl_crystal_size_min 0.3
_refine_diff_density_max 0.360
_refine_diff_density_min -0.436
_refine_ls_extinction_method none
_refine_ls_goodness_of_fit_all 1.044
_refine_ls_goodness_of_fit_obs 1.059
_refine_ls_hydrogen_treatment constr
_refine_ls_matrix_type full
_refine_ls_number_parameters 310
_refine_ls_number_reflns 5147
_refine_ls_number_restraints 25
_refine_ls_restrained_S_all 1.042
_refine_ls_restrained_S_obs 1.057
_refine_ls_R_factor_all 0.039
_refine_ls_R_factor_obs 0.032
_refine_ls_shift/esd_max 0.035
_refine_ls_shift/esd_mean 0.001
_refine_ls_structure_factor_coef Fsqd
_refine_ls_weighting_details 'w = 1/[\s^2^(Fo^2^)+(0.0432P)^2^+1.0860P] where P=(Fo^2^+2Fc^2^)/3'
_refine_ls_weighting_scheme calc
_refine_ls_wR_factor_all 0.089
_refine_ls_wR_factor_obs 0.084
_reflns_number_observed 4481
_reflns_number_total 5147
_reflns_observed_criterion I>2sigma(I)
_cod_data_source_file bm1247.cif
_cod_data_source_block basti
_cod_depositor_comments
;
The following automatic conversions were performed:
'_geom_bond_publ_flag' value 'Y' changed to 'y' according to
'/home/saulius/struct/CIF-dictionaries/cif_core.dic' dictionary named
'cif_core.dic' version 2.4.1 from 2010-06-29 (12 times).

Automatic conversion script
Id: cif_fix_enum 1527 2010-12-29 10:47:43Z saulius 

The following automatic conversions were performed:

'_exptl_crystal_density_meas' value 'Not measured' was changed to '?'
- the value is perceived as not measured.

Automatic conversion script
Id: cif_fix_values 3008 2015-01-20 13:52:24Z robertas 

The following automatic conversions were performed:

'_refine_ls_weighting_scheme' value 'calc w =
1/[\s^2^(Fo^2^)+(0.0432P)^2^+1.0860P] where P=(Fo^2^+2Fc^2^)/3' was
changed to 'calc'. New tag '_refine_ls_weighting_details' was
created. The value of the new tag was set to 'w =
1/[\s^2^(Fo^2^)+(0.0432P)^2^+1.0860P] where P=(Fo^2^+2Fc^2^)/3'.

Automatic conversion script
Id: cif_fix_values 3143 2015-03-26 13:38:13Z robertas 
;
_cod_original_cell_volume 1467.4(6)
_cod_database_code 2007700

loop_
_symmetry_equiv_pos_as_xyz
'x, y, z'
'-x, -y, -z'

loop_
_atom_site_aniso_label
_atom_site_aniso_U_11
_atom_site_aniso_U_22
_atom_site_aniso_U_33
_atom_site_aniso_U_12
_atom_site_aniso_U_13
_atom_site_aniso_U_23
P1 0.0317(3) 0.0282(3) 0.0219(2) 0.0179(2) 0.0104(2) 0.0095(2)
O1 0.0277(7) 0.0383(8) 0.0256(7) 0.0162(7) 0.0105(6) 0.0075(6)
O2 0.0554(10) 0.0405(9) 0.0355(8) 0.0344(8) 0.0167(7) 0.0166(7)
C11 0.0332(13) 0.0775(19) 0.0455(14) 0.0245(13) 0.0199(11) 0.0057(13)
C12 0.0438(15) 0.0699(19) 0.0671(19) 0.0134(14) 0.0331(14) 0.0225(16)
C2 0.0308(10) 0.0255(10) 0.0205(9) 0.0123(9) 0.0086(8) 0.0069(8)
O4 0.0376(8) 0.0307(8) 0.0332(8) 0.0078(7) 0.0082(7) 0.0149(6)
P3 0.0314(3) 0.0259(3) 0.0233(3) 0.0101(2) 0.0049(2) 0.0106(2)
O3 0.0402(12) 0.0238(11) 0.0205(10) 0.0159(10) 0.0060(8) 0.0088(8)
C13 0.057(2) 0.0333(15) 0.0277(15) 0.0261(15) 0.0037(13) 0.0127(12)
C14 0.064(3) 0.040(2) 0.0273(17) 0.029(2) 0.0141(18) 0.0197(14)
C4 0.0366(12) 0.0332(11) 0.0358(12) 0.0216(10) 0.0076(10) 0.0117(9)
Si5 0.0302(3) 0.0261(3) 0.0295(3) 0.0150(2) 0.0114(2) 0.0071(2)
C6 0.0299(10) 0.0263(10) 0.0222(9) 0.0133(8) 0.0113(8) 0.0091(8)
C15 0.0497(15) 0.0501(15) 0.0560(15) 0.0314(13) 0.0283(13) 0.0128(12)
C16 0.0419(12) 0.0267(10) 0.0338(11) 0.0141(10) 0.0119(10) 0.0071(9)
P1' 0.0221(2) 0.0237(2) 0.0238(3) 0.0118(2) 0.0077(2) 0.0072(2)
O1' 0.0292(7) 0.0286(7) 0.0292(7) 0.0161(6) 0.0135(6) 0.0126(6)
O2' 0.0291(7) 0.0308(8) 0.0274(7) 0.0128(6) 0.0071(6) 0.0024(6)
C11' 0.0378(12) 0.0397(12) 0.0386(12) 0.0216(10) 0.0228(10) 0.0178(10)
C12' 0.0530(16) 0.0439(14) 0.0719(18) 0.0202(13) 0.0425(15) 0.0265(13)
C2' 0.0286(10) 0.0262(10) 0.0284(10) 0.0171(9) 0.0098(8) 0.0085(8)
O4' 0.0283(8) 0.0318(8) 0.0461(9) 0.0107(7) 0.0068(7) 0.0177(7)
P3' 0.0246(3) 0.0261(3) 0.0288(3) 0.0139(2) 0.0059(2) 0.0101(2)
O3' 0.0264(7) 0.0310(8) 0.0368(8) 0.0165(6) 0.0047(6) 0.0115(6)
C13' 0.0394(13) 0.0391(13) 0.0469(14) 0.0188(11) -0.0057(11) 0.0115(11)
C14' 0.0337(13) 0.0497(16) 0.085(2) 0.0190(12) -0.0070(14) 0.0233(15)
C4' 0.0389(12) 0.0370(11) 0.0247(10) 0.0238(10) 0.0068(9) 0.0073(9)
Si5' 0.0333(3) 0.0262(3) 0.0270(3) 0.0190(2) 0.0109(2) 0.0082(2)
C6' 0.0246(9) 0.0247(9) 0.0296(10) 0.0141(8) 0.0115(8) 0.0111(8)
C15' 0.0656(17) 0.0589(15) 0.0395(13) 0.0463(14) 0.0280(12) 0.0195(12)
C16' 0.0427(13) 0.0244(10) 0.0482(13) 0.0158(10) 0.0082(11) 0.0086(10)

loop_
_atom_site_label
_atom_site_fract_x
_atom_site_fract_y
_atom_site_fract_z
_atom_site_U_iso_or_equiv
_atom_site_thermal_displace_type
_atom_site_calc_flag
_atom_site_refinement_flags
_atom_site_occupancy
_atom_site_disorder_group
_atom_site_type_symbol
P1 0.39448(6) 0.37202(5) 0.30819(4) 0.02607(13) Uani d . 1 . P
O1 0.55250(15) 0.51292(15) 0.35683(10) 0.0315(3) Uani d . 1 . O
O2 0.39883(18) 0.24632(16) 0.31058(11) 0.0392(4) Uani d . 1 . O
C11 0.6641(3) 0.5269(3) 0.3146(2) 0.0556(7) Uani d . 1 . C
H11A 0.6322 0.5254 0.2434 0.067 Uiso calc R 1 . H
H11B 0.6781 0.4478 0.3136 0.067 Uiso calc R 1 . H
C12 0.8026(3) 0.6583(3) 0.3772(2) 0.0654(8) Uani d . 1 . C
H12A 0.7887 0.7363 0.3765 0.078 Uiso calc R 1 . H
H12B 0.8786 0.6673 0.3493 0.078 Uiso calc R 1 . H
H12C 0.8334 0.6594 0.4476 0.078 Uiso calc R 1 . H
C2 0.3129(2) 0.3602(2) 0.17908(14) 0.0271(4) Uani d . 1 . C
H2A 0.3658 0.3386 0.1383 0.033 Uiso calc R 1 . H
H2B 0.2097 0.2799 0.1502 0.033 Uiso calc R 1 . H
O4 0.45775(17) 0.63614(15) 0.18768(11) 0.0389(4) Uani d . 1 . O
P3 0.31150(6) 0.50982(5) 0.16100(4) 0.02987(14) Uani d D 1 . P
O3 0.2133(3) 0.4391(3) 0.04062(16) 0.0295(6) Uani d PDU 0.803(9) 1 O
C13 0.1975(4) 0.5265(3) -0.0176(2) 0.0406(10) Uani d PDU 0.803(9) 1 C
H13A 0.2936 0.6144 0.0029 0.049 Uiso calc PR 0.803(9) 1 H
H13B 0.1262 0.5500 -0.0039 0.049 Uiso calc PR 0.803(9) 1 H
C14 0.1451(7) 0.4491(6) -0.1268(3) 0.0426(12) Uani d PDU 0.803(9) 1 C
H14A 0.2168 0.4269 -0.1398 0.051 Uiso calc PR 0.803(9) 1 H
H14B 0.1337 0.5061 -0.1670 0.051 Uiso calc PR 0.803(9) 1 H
H14C 0.0500 0.3624 -0.1465 0.051 Uiso calc PR 0.803(9) 1 H
O3* 0.1939(10) 0.4725(13) 0.0537(7) 0.030(3) Uiso d PDU 0.197(9) 2 O
C13* 0.2544(15) 0.5041(15) -0.0247(8) 0.040(4) Uiso d PDU 0.197(9) 2 C
H13Y 0.3004 0.4500 -0.0388 0.047 Uiso calc PR 0.197(9) 2 H
H13Z 0.3306 0.6047 -0.0015 0.047 Uiso calc PR 0.197(9) 2 H
C14* 0.133(3) 0.467(4) -0.1175(18) 0.064(10) Uiso d PDU 0.197(9) 2 C
H14X 0.1710 0.4869 -0.1718 0.077 Uiso calc PR 0.197(9) 2 H
H14Y 0.0887 0.5212 -0.1028 0.077 Uiso calc PR 0.197(9) 2 H
H14Z 0.0583 0.3670 -0.1398 0.077 Uiso calc PR 0.197(9) 2 H
C4 0.2073(2) 0.5383(2) 0.23111(16) 0.0350(5) Uani d . 1 . C
H4A 0.1051 0.4563 0.2011 0.042 Uiso calc R 1 . H
H4B 0.2032 0.6202 0.2231 0.042 Uiso calc R 1 . H
Si5 0.28422(6) 0.56880(6) 0.37247(4) 0.02887(14) Uani d . 1 . Si
C6 0.2998(2) 0.4142(2) 0.38002(14) 0.0263(4) Uani d . 1 . C
H6A 0.3501 0.4314 0.4528 0.032 Uiso calc R 1 . H
H6B 0.1989 0.3315 0.3571 0.032 Uiso calc R 1 . H
C15 0.1491(3) 0.5665(3) 0.4313(2) 0.0487(6) Uani d . 1 . C
H15A 0.1929 0.5919 0.5056 0.058 Uiso calc R 1 . H
H15B 0.0601 0.4728 0.4031 0.058 Uiso calc R 1 . H
H15C 0.1235 0.6337 0.4161 0.058 Uiso calc R 1 . H
C16 0.4623(2) 0.7376(2) 0.43685(17) 0.0370(5) Uani d . 1 . C
H16A 0.4460 0.8141 0.4350 0.044 Uiso calc R 1 . H
H16B 0.5294 0.7409 0.4015 0.044 Uiso calc R 1 . H
H16C 0.5057 0.7472 0.5081 0.044 Uiso calc R 1 . H
P1' 0.37995(5) 0.13870(5) 0.96686(4) 0.02364(12) Uani d . 1 . P
O1' 0.29301(15) 0.00035(14) 0.99152(10) 0.0277(3) Uani d . 1 . O
O2' 0.48390(15) 0.26479(14) 1.05847(10) 0.0324(3) Uani d . 1 . O
C11' 0.2115(2) -0.0022(2) 1.05924(17) 0.0357(5) Uani d . 1 . C
H11C 0.1360 0.0188 1.0309 0.043 Uiso calc R 1 . H
H11D 0.2796 0.0690 1.1276 0.043 Uiso calc R 1 . H
C12' 0.1402(3) -0.1430(3) 1.0678(2) 0.0536(7) Uani d . 1 . C
H12D 0.0752 -0.2130 0.9996 0.064 Uiso calc R 1 . H
H12E 0.0823 -0.1478 1.1112 0.064 Uiso calc R 1 . H
H12F 0.2160 -0.1615 1.0983 0.064 Uiso calc R 1 . H
C2' 0.2426(2) 0.1617(2) 0.88873(15) 0.0269(4) Uani d . 1 . C
H2'1 0.1981 0.1913 0.9331 0.032 Uiso calc R 1 . H
H2'2 0.2937 0.2390 0.8638 0.032 Uiso calc R 1 . H
O4' -0.00092(16) -0.10923(15) 0.80416(12) 0.0385(4) Uani d . 1 . O
P3' 0.09571(5) 0.01241(5) 0.77980(4) 0.02698(13) Uani d . 1 . P
O3' 0.01526(15) 0.08259(14) 0.72896(11) 0.0323(3) Uani d . 1 . O
C13' -0.1229(3) -0.0034(3) 0.6422(2) 0.0477(6) Uani d . 1 . C
H13C -0.1902 -0.0862 0.6562 0.057 Uiso calc R 1 . H
H13D -0.1049 -0.0363 0.5808 0.057 Uiso calc R 1 . H
C14' -0.1910(3) 0.0774(3) 0.6231(3) 0.0635(8) Uani d . 1 . C
H14D -0.2125 0.1064 0.6829 0.076 Uiso calc R 1 . H
H14E -0.2828 0.0196 0.5631 0.076 Uiso calc R 1 . H
H14F -0.1233 0.1601 0.6106 0.076 Uiso calc R 1 . H
C4' 0.1831(2) -0.0256(2) 0.69862(15) 0.0335(5) Uani d . 1 . C
H4'1 0.2305 0.0545 0.6754 0.040 Uiso calc R 1 . H
H4'2 0.1065 -0.1075 0.6373 0.040 Uiso calc R 1 . H
Si5' 0.32728(6) -0.06284(6) 0.76056(4) 0.02750(14) Uani d . 1 . Si
C6' 0.4571(2) 0.0873(2) 0.88416(15) 0.0252(4) Uani d . 1 . C
H6'1 0.5237 0.0632 0.9230 0.030 Uiso calc R 1 . H
H6'2 0.5187 0.1694 0.8670 0.030 Uiso calc R 1 . H
C15' 0.4320(3) -0.0613(3) 0.67570(19) 0.0464(6) Uani d . 1 . C
H15D 0.4997 -0.0906 0.7020 0.056 Uiso calc R 1 . H
H15E 0.4884 0.0332 0.6738 0.056 Uiso calc R 1 . H
H15F 0.3633 -0.1257 0.6064 0.056 Uiso calc R 1 . H
C16' 0.2392(3) -0.2321(2) 0.78245(19) 0.0417(5) Uani d . 1 . C
H16D 0.1822 -0.3084 0.7165 0.050 Uiso calc R 1 . H
H16E 0.1735 -0.2342 0.8189 0.050 Uiso calc R 1 . H
H16F 0.3155 -0.2430 0.8235 0.050 Uiso calc R 1 . H

loop_
_atom_type_symbol
_atom_type_description
_atom_type_scat_dispersion_real
_atom_type_scat_dispersion_imag
_atom_type_scat_source
C C 0.0033 0.0016 'International Tables Vol C Tables 4.2.6.8 and 6.1.1.4'
H H 0.0000 0.0000 'International Tables Vol C Tables 4.2.6.8 and 6.1.1.4'
O O 0.0106 0.0060 'International Tables Vol C Tables 4.2.6.8 and 6.1.1.4'
Si Si 0.0817 0.0704 'International Tables Vol C Tables 4.2.6.8 and 6.1.1.4'
P P 0.1023 0.0942 'International Tables Vol C Tables 4.2.6.8 and 6.1.1.4'

loop_
_geom_angle_atom_site_label_1
_geom_angle_atom_site_label_2
_geom_angle_atom_site_label_3
_geom_angle
_geom_angle_publ_flag
C6 P1 C2 106.86(10) y
P3 C2 P1 117.47(11) y
C4 P3 C2 105.86(10) y
P3 C4 Si5 114.09(11) y
C6 Si5 C4 105.67(9) y
P1 C6 Si5 116.97(10) y
O2 P1 O1 113.87(9) ?
O2 P1 C6 116.26(9) ?
O1 P1 C6 100.96(9) ?
O2 P1 C2 111.45(9) ?
O1 P1 C2 106.48(9) ?
C11 O1 P1 119.30(15) ?
O1 C11 C12 109.3(2) ?
O4 P3 O3* 114.3(4) ?
O4 P3 O3 114.33(10) ?
O4 P3 C4 112.85(10) ?
O3* P3 C4 93.2(4) ?
O3 P3 C4 109.74(15) ?
O4 P3 C2 115.65(10) ?
O3* P3 C2 112.5(5) ?
O3 P3 C2 97.07(13) ?
C13 O3 P3 119.4(2) ?
O3 C13 C14 108.4(4) ?
C13* O3* P3 114.7(9) ?
O3* C13* C14* 107.9(16) ?
C16 Si5 C15 110.18(11) ?
C16 Si5 C6 113.28(10) ?
C15 Si5 C6 107.66(11) ?
C16 Si5 C4 110.50(11) ?
C15 Si5 C4 109.39(12) ?
C6' P1' C2' 106.28(9) y
P3' C2' P1' 116.71(11) y
C4' P3' C2' 105.47(10) y
P3' C4' Si5' 114.66(11) y
C6' Si5' C4' 106.39(9) y
P1' C6' Si5' 118.05(11) y
O2' P1' O1' 114.25(8) ?
O2' P1' C6' 116.64(9) ?
O1' P1' C6' 101.57(8) ?
O2' P1' C2' 110.35(9) ?
O1' P1' C2' 106.89(9) ?
C11' O1' P1' 119.59(13) ?
O1' C11' C12' 108.24(18) ?
O4' P3' O3' 114.17(9) ?
O4' P3' C4' 113.32(10) ?
O3' P3' C4' 107.73(9) ?
O4' P3' C2' 115.29(10) ?
O3' P3' C2' 99.61(9) ?
C13' O3' P3' 119.83(13) ?
O3' C13' C14' 109.8(2) ?
C16' Si5' C15' 111.75(12) ?
C16' Si5' C6' 111.78(10) ?
C15' Si5' C6' 108.17(11) ?
C16' Si5' C4' 110.65(11) ?
C15' Si5' C4' 107.86(11) ?

loop_
_geom_bond_atom_site_label_1
_geom_bond_atom_site_label_2
_geom_bond_site_symmetry_2
_geom_bond_distance
_geom_bond_publ_flag
P1 O1 . 1.5935(17) ?
P1 O2 . 1.4761(15) ?
P1 C2 . 1.803(2) y
C2 P3 . 1.795(2) y
P3 C4 . 1.788(2) y
C4 Si5 . 1.893(2) y
Si5 C6 . 1.885(2) y
P1 C6 . 1.779(2) y
O1 C11 . 1.450(3) ?
C11 C12 . 1.461(4) ?
O4 P3 . 1.4788(16) ?
P3 O3* . 1.589(9) ?
P3 O3 . 1.609(2) ?
O3 C13 . 1.462(4) ?
C13 C14 . 1.466(6) ?
O3* C13* . 1.452(13) ?
C13* C14* . 1.469(17) ?
Si5 C16 . 1.851(2) ?
Si5 C15 . 1.865(2) ?
P1' O1' . 1.5889(15) ?
P1' O2' . 1.4787(16) ?
P1' C2' . 1.816(2) y
C2' P3' . 1.802(2) y
P3' C4' . 1.787(2) y
C4' Si5' . 1.899(2) y
Si5' C6' . 1.884(2) y
P1' C6' . 1.774(2) y
O1' C11' . 1.461(2) ?
C11' C12' . 1.481(3) ?
O4' P3' . 1.4773(16) ?
P3' O3' . 1.5959(14) ?
O3' C13' . 1.449(3) ?
C13' C14' . 1.466(3) ?
Si5' C16' . 1.856(2) ?
Si5' C15' . 1.856(2) ?

loop_
_geom_hbond_atom_site_label_D
_geom_hbond_atom_site_label_H
_geom_hbond_atom_site_label_A
_geom_hbond_site_symmetry_A
_geom_hbond_distance_DH
_geom_hbond_distance_HA
_geom_hbond_distance_DA
_geom_hbond_angle_DHA
_geom_hbond_publ_flag
C6 H6A O1 2_666 0.99 2.51 3.493(3) 170.1 y
C11' H11D O2 1_556 0.99 2.58 3.551(3) 166.1 y
C13' H13C O2 2_556 0.99 2.41 3.357(3) 160.2 y
C15' H15D O2 2_656 0.98 2.52 3.423(3) 153.8 y
C16 H16C O2 2_666 0.98 2.53 3.509(3) 175.6 y
C6' H6'2 O4 2_666 0.99 2.43 3.309(3) 148.0 y
C6' H6'1 O1' 2_657 0.99 2.58 3.565(2) 174.0 y
C2 H2A O2' 1_554 0.99 2.25 3.236(3) 170.7 y
C16' H16F O2' 2_657 0.98 2.59 3.572(3) 176.7 y
C2 H2B O4' 2_556 0.99 2.56 3.410(3) 144.0 y

loop_
_geom_torsion_atom_site_label_1
_geom_torsion_atom_site_label_2
_geom_torsion_atom_site_label_3
_geom_torsion_atom_site_label_4
_geom_torsion
_geom_torsion_publ_flag
C6 P1 C2 P3 56.65(14) y
P1 C2 P3 C4 -60.55(14) y
C2 P3 C4 Si5 58.68(14) y
P3 C4 Si5 C6 -54.77(14) y
C4 Si5 C6 P1 51.63(14) y
C2 P1 C6 Si5 -51.73(14) y
O2 P1 O1 C11 58.65(19) ?
C6 P1 O1 C11 -176.00(18) ?
C2 P1 O1 C11 -64.58(19) ?
P1 O1 C11 C12 -174.7(2) ?
O2 P1 C2 P3 -175.34(11) ?
O1 P1 C2 P3 -50.61(14) ?
P1 C2 P3 O4 65.21(15) ?
P1 C2 P3 O3* -160.9(4) ?
P1 C2 P3 O3 -173.45(15) ?
O4 P3 O3 C13 -48.0(4) ?
O3* P3 O3 C13 46.4(11) ?
C4 P3 O3 C13 80.0(4) ?
C2 P3 O3 C13 -170.3(4) ?
P3 O3 C13 C14 162.4(3) ?
O4 P3 O3* C13* 34.9(14) ?
O3 P3 O3* C13* -59.7(13) ?
C4 P3 O3* C13* 151.7(12) ?
C2 P3 O3* C13* -99.7(12) ?
P3 O3* C13* C14* -178.8(17) ?
O4 P3 C4 Si5 -68.77(14) ?
O3* P3 C4 Si5 173.2(4) ?
O3 P3 C4 Si5 162.45(12) ?
P3 C4 Si5 C16 68.12(14) ?
P3 C4 Si5 C15 -170.42(12) ?
O2 P1 C6 Si5 -176.87(10) ?
O1 P1 C6 Si5 59.41(12) ?
C16 Si5 C6 P1 -69.47(14) ?
C15 Si5 C6 P1 168.45(12) ?
C6' P1' C2' P3' 58.39(14) y
P1' C2' P3' C4' -62.61(14) y
C2' P3' C4' Si5' 58.28(14) y
P3' C4' Si5' C6' -52.02(15) y
C4' Si5' C6' P1' 48.89(14) y
C2' P1' C6' Si5' -51.04(13) y
O2' P1' O1' C11' 53.47(17) ?
C6' P1' O1' C11' 179.93(15) ?
C2' P1' O1' C11' -68.90(16) ?
P1' O1' C11' C12' 179.32(17) ?
O2' P1' C2' P3' -174.27(10) ?
O1' P1' C2' P3' -49.50(13) ?
P1' C2' P3' O4' 63.19(14) ?
P1' C2' P3' O3' -174.17(11) ?
O4' P3' O3' C13' -50.0(2) ?
C4' P3' O3' C13' 76.82(19) ?
C2' P3' O3' C13' -173.41(18) ?
P3' O3' C13' C14' 167.77(19) ?
O4' P3' C4' Si5' -68.73(14) ?
O3' P3' C4' Si5' 163.97(10) ?
P3' C4' Si5' C16' 69.59(15) ?
P3' C4' Si5' C15' -167.89(13) ?
O2' P1' C6' Si5' -174.54(10) ?
O1' P1' C6' Si5' 60.60(12) ?
C16' Si5' C6' P1' -72.00(14) ?
C15' Si5' C6' P1' 164.55(12) ?
